data_4344478
loop_
_publ_author_name
'Wrubl, Federico'
'Manfrinetti, Pietro'
'Pani, Marcella'
'Solokha, Pavlo'
'Saccone, Adriana'

_publ_section_title
;
 Crystal Chemistry of the New Families of Interstitial Compounds R6Mg23C
 (R = La, Ce, Pr, Nd, Sm, or Gd) and Ce6Mg23Z (Z = C, Si, Ge, Sn, Pb, P,
 As, or Sb).
;
_journal_issue 1
_journal_name_full 'Inorganic chemistry'
_journal_page_first 191
_journal_paper_doi 10.1021/acs.inorgchem.5b02114
_journal_volume 55
_journal_year 2015
_chemical_formula_sum 'Ce6 Ge Mg23'
_chemical_formula_weight 1472.44
_space_group_IT_number 225
_symmetry_cell_setting cubic
_symmetry_space_group_name_Hall '-F 4 2 3'
_symmetry_space_group_name_H-M 'F m -3 m'
_cell_angle_alpha 90.00000
_cell_angle_beta 90.00000
_cell_angle_gamma 90.00000
_cell_formula_units_Z 4
_cell_length_a 14.597(5)
_cell_length_b 14.597(5)
_cell_length_c 14.597(5)
_cell_measurement_temperature 298
_cell_volume 3110.2(18)
_computing_structure_refinement FULLPROF
_diffrn_ambient_temperature 298
_diffrn_measurement_device_type 'Bragg-Brentano PanAlytical diddractometer'
_diffrn_radiation_wavelength 1.5418
_diffrn_source 'sealed X-ray tube'
_diffrn_source_target Cu
_pd_char_colour 'dark grey'
_pd_meas_2theta_range_inc 0.020004
_pd_meas_2theta_range_max 100.00000
_pd_meas_2theta_range_min 10.12000
_pd_meas_number_of_points 4495
_pd_meas_scan_method step
_pd_prep_temperature 298
_pd_proc_2theta_range_inc 0.020004
_pd_proc_2theta_range_max 100.0079
_pd_proc_2theta_range_min 10.1279
_pd_proc_ls_background_function
;
linear interpolation between a set of background points with refinable heights
;
_pd_proc_ls_profile_function Pseudo-Voigt
_pd_proc_ls_prof_R_factor 2.6462
_pd_proc_ls_prof_wR_expected 1.7847
_pd_proc_ls_prof_wR_factor 3.8472
_pd_proc_wavelength 1.540560
_pd_spec_mount_mode reflection
_pd_spec_shape flat_sheet
_pd_spec_size_thick 0.01
_refine_ls_goodness_of_fit_all 2.16
_refine_ls_number_parameters 18
_refine_ls_number_reflns 230
_refine_ls_number_restraints 0
_refine_ls_R_I_factor 5.2740
_refine_ls_shift/su_max 0.04
_cod_data_source_file ce623ge.txt
_cod_data_source_block Ce6Mg23Ge
_cod_depositor_comments
;
The following automatic conversions were performed:

'_symmetry_cell_setting' value 'Cubic' changed to 'cubic' according
to
/usr/data/users/saulius/crontab/automatic-downloads/rss-feeds/ACS/lib/dictionaries/cif_core.dic
dictionary named 'cif_core.dic' version 2.4.2 from 2011-04-26.

Automatic conversion script
Id: cif_fix_values 4268 2015-11-12 08:31:59Z antanas 

 Adding full bibliography for 4344470--4344483.cif.
;
_cod_original_cell_volume 3110(3)
_cod_original_sg_symbol_H-M 'F M -3 M'
_cod_database_code 4344478
_pd_proc_ls_prof_cr_factor 19.4752
_pd_proc_ls_prof_cwr_factor 14.7748
_pd_proc_ls_prof_cwr_expected 6.8539
_pd_proc_ls_prof_chi2 4.6469
_pd_proc_ls_prof_echi2 5.0082

loop_
_symmetry_equiv_pos_as_xyz
x,y,z
x,-y,-z
-x,y,-z
-x,-y,z
y,z,x
-y,-z,x
y,-z,-x
-y,z,-x
z,x,y
-z,x,-y
-z,-x,y
z,-x,-y
y,x,z
-y,x,-z
y,-x,-z
-y,-x,z
z,y,x
-z,-y,x
-z,y,-x
z,-y,-x
x,z,y
x,-z,-y
-x,-z,y
-x,z,-y
-x,-y,-z
-x,y,z
x,-y,z
x,y,-z
-y,-z,-x
y,z,-x
-y,z,x
y,-z,x
-z,-x,-y
z,-x,y
z,x,-y
-z,x,y
-y,-x,-z
y,-x,z
-y,x,z
y,x,-z
-z,-y,-x
z,y,-x
z,-y,x
-z,y,x
-x,-z,-y
-x,z,y
x,z,-y
x,-z,y
x+1/2,y+1/2,z
x+1/2,-y+1/2,-z
-x+1/2,y+1/2,-z
-x+1/2,-y+1/2,z
y+1/2,z+1/2,x
-y+1/2,-z+1/2,x
y+1/2,-z+1/2,-x
-y+1/2,z+1/2,-x
z+1/2,x+1/2,y
-z+1/2,x+1/2,-y
-z+1/2,-x+1/2,y
z+1/2,-x+1/2,-y
y+1/2,x+1/2,z
-y+1/2,x+1/2,-z
y+1/2,-x+1/2,-z
-y+1/2,-x+1/2,z
z+1/2,y+1/2,x
-z+1/2,-y+1/2,x
-z+1/2,y+1/2,-x
z+1/2,-y+1/2,-x
x+1/2,z+1/2,y
x+1/2,-z+1/2,-y
-x+1/2,-z+1/2,y
-x+1/2,z+1/2,-y
-x+1/2,-y+1/2,-z
-x+1/2,y+1/2,z
x+1/2,-y+1/2,z
x+1/2,y+1/2,-z
-y+1/2,-z+1/2,-x
y+1/2,z+1/2,-x
-y+1/2,z+1/2,x
y+1/2,-z+1/2,x
-z+1/2,-x+1/2,-y
z+1/2,-x+1/2,y
z+1/2,x+1/2,-y
-z+1/2,x+1/2,y
-y+1/2,-x+1/2,-z
y+1/2,-x+1/2,z
-y+1/2,x+1/2,z
y+1/2,x+1/2,-z
-z+1/2,-y+1/2,-x
z+1/2,y+1/2,-x
z+1/2,-y+1/2,x
-z+1/2,y+1/2,x
-x+1/2,-z+1/2,-y
-x+1/2,z+1/2,y
x+1/2,z+1/2,-y
x+1/2,-z+1/2,y
x+1/2,y,z+1/2
x+1/2,-y,-z+1/2
-x+1/2,y,-z+1/2
-x+1/2,-y,z+1/2
y+1/2,z,x+1/2
-y+1/2,-z,x+1/2
y+1/2,-z,-x+1/2
-y+1/2,z,-x+1/2
z+1/2,x,y+1/2
-z+1/2,x,-y+1/2
-z+1/2,-x,y+1/2
z+1/2,-x,-y+1/2
y+1/2,x,z+1/2
-y+1/2,x,-z+1/2
y+1/2,-x,-z+1/2
-y+1/2,-x,z+1/2
z+1/2,y,x+1/2
-z+1/2,-y,x+1/2
-z+1/2,y,-x+1/2
z+1/2,-y,-x+1/2
x+1/2,z,y+1/2
x+1/2,-z,-y+1/2
-x+1/2,-z,y+1/2
-x+1/2,z,-y+1/2
-x+1/2,-y,-z+1/2
-x+1/2,y,z+1/2
x+1/2,-y,z+1/2
x+1/2,y,-z+1/2
-y+1/2,-z,-x+1/2
y+1/2,z,-x+1/2
-y+1/2,z,x+1/2
y+1/2,-z,x+1/2
-z+1/2,-x,-y+1/2
z+1/2,-x,y+1/2
z+1/2,x,-y+1/2
-z+1/2,x,y+1/2
-y+1/2,-x,-z+1/2
y+1/2,-x,z+1/2
-y+1/2,x,z+1/2
y+1/2,x,-z+1/2
-z+1/2,-y,-x+1/2
z+1/2,y,-x+1/2
z+1/2,-y,x+1/2
-z+1/2,y,x+1/2
-x+1/2,-z,-y+1/2
-x+1/2,z,y+1/2
x+1/2,z,-y+1/2
x+1/2,-z,y+1/2
x,y+1/2,z+1/2
x,-y+1/2,-z+1/2
-x,y+1/2,-z+1/2
-x,-y+1/2,z+1/2
y,z+1/2,x+1/2
-y,-z+1/2,x+1/2
y,-z+1/2,-x+1/2
-y,z+1/2,-x+1/2
z,x+1/2,y+1/2
-z,x+1/2,-y+1/2
-z,-x+1/2,y+1/2
z,-x+1/2,-y+1/2
y,x+1/2,z+1/2
-y,x+1/2,-z+1/2
y,-x+1/2,-z+1/2
-y,-x+1/2,z+1/2
z,y+1/2,x+1/2
-z,-y+1/2,x+1/2
-z,y+1/2,-x+1/2
z,-y+1/2,-x+1/2
x,z+1/2,y+1/2
x,-z+1/2,-y+1/2
-x,-z+1/2,y+1/2
-x,z+1/2,-y+1/2
-x,-y+1/2,-z+1/2
-x,y+1/2,z+1/2
x,-y+1/2,z+1/2
x,y+1/2,-z+1/2
-y,-z+1/2,-x+1/2
y,z+1/2,-x+1/2
-y,z+1/2,x+1/2
y,-z+1/2,x+1/2
-z,-x+1/2,-y+1/2
z,-x+1/2,y+1/2
z,x+1/2,-y+1/2
-z,x+1/2,y+1/2
-y,-x+1/2,-z+1/2
y,-x+1/2,z+1/2
-y,x+1/2,z+1/2
y,x+1/2,-z+1/2
-z,-y+1/2,-x+1/2
z,y+1/2,-x+1/2
z,-y+1/2,x+1/2
-z,y+1/2,x+1/2
-x,-z+1/2,-y+1/2
-x,z+1/2,y+1/2
x,z+1/2,-y+1/2
x,-z+1/2,y+1/2

loop_
_atom_site_label
_atom_site_fract_x
_atom_site_fract_y
_atom_site_fract_z
_atom_site_U_iso_or_equiv
_atom_site_occupancy
_atom_site_adp_type
_atom_site_type_symbol
Ce 0.20468(18) 0.00000 0.00000 0.0434(10)) 1.00000 Uiso CE
Mg1 0.1678(4) 0.1678(4) 0.1678(4) 0.071(5) 1.00000 Uiso MG
Mg2 0.3769(4) 0.3769(4) 0.3769(4) 0.042(2) 1.00000 Uiso MG
Mg3 0.00000 0.25000 0.25000 0.032(3) 1.00000 Uiso MG
Mg4 0.50000 0.50000 0.50000 0.028(7) 1.00000 Uiso Mg
Ge 0.00000 0.00000 0.00000 0.035(3) 1.00000 Uiso Ge

loop_
_atom_type_symbol
_atom_type_scat_Cromer_Mann_a1
_atom_type_scat_Cromer_Mann_b1
_atom_type_scat_Cromer_Mann_a2
_atom_type_scat_Cromer_Mann_b2
_atom_type_scat_Cromer_Mann_a3
_atom_type_scat_Cromer_Mann_b3
_atom_type_scat_Cromer_Mann_a4
_atom_type_scat_Cromer_Mann_b4
_atom_type_scat_Cromer_Mann_c
_atom_type_scat_dispersion_real
_atom_type_scat_dispersion_imag
_atom_type_scat_source
ce 21.16710 2.81219 19.76950 0.22684 11.85130 17.60830 3.33049 127.11300 1.86264 -2.17000 9.64800 International_Tables_for_Crystallography_Vol.C(1991)_Tables_6.1.1.4_and_6.1.1.5
mg 5.42040 2.82750 2.17350 79.26110 1.22690 0.38080 2.30730 7.19370 0.85840 0.16500 0.17700 International_Tables_for_Crystallography_Vol.C(1991)_Tables_6.1.1.4_and_6.1.1.5
ge 16.08160 2.85090 6.37470 0.25160 3.70680 11.44680 3.68300 54.76250 2.13130 -1.16300 0.88600 International_Tables_for_Crystallography_Vol.C(1991)_Tables_6.1.1.4_and_6.1.1.5

loop_
_geom_angle_atom_site_label_1
_geom_angle_atom_site_label_2
_geom_angle_atom_site_label_3
_geom_angle
_geom_angle_site_symmetry_1
_geom_angle_site_symmetry_3
Ce Ce Ce 90.00(5) 5_555 7_555
Ce Ce Ce 60.00(5) 5_555 9_555
Ce Ce Ce 60.00(5) 5_555 11_555
Ce Ce Mg1 52.94(13) 5_555 1_555
Ce Ce Mg1 112.67(18) 5_555 2_555
Ce Ce Mg1 52.94(13) 5_555 27_555
Ce Ce Mg1 112.67(18) 5_555 28_555
Ce Ce Mg2 148.5(2) 5_555 145_544
Ce Ce Mg2 98.15(18) 5_555 146_555
Ce Ce Mg2 148.5(2) 5_555 171_554
Ce Ce Mg2 98.15(18) 5_555 172_545
Ce Ce Mg3 97.25(5) 5_555 5_555
Ce Ce Mg3 97.25(5) 5_555 7_555
Ce Ce Mg3 55.28(5) 5_555 9_555
Ce Ce Mg3 145.28(5) 5_555 12_555
Ce Ce Mg4 135.00(8) 5_555 145_544
Ce Ce Ce 60.00(5) 7_555 9_555
Ce Ce Ce 60.00(5) 7_555 11_555
Ce Ce Mg1 112.67(18) 7_555 1_555
Ce Ce Mg1 52.94(13) 7_555 2_555
Ce Ce Mg1 112.67(18) 7_555 27_555
Ce Ce Mg1 52.94(13) 7_555 28_555
Ce Ce Mg2 98.15(18) 7_555 145_544
Ce Ce Mg2 148.5(2) 7_555 146_555
Ce Ce Mg2 98.15(18) 7_555 171_554
Ce Ce Mg2 148.5(2) 7_555 172_545
Ce Ce Mg3 97.25(5) 7_555 5_555
Ce Ce Mg3 97.25(5) 7_555 7_555
Ce Ce Mg3 145.28(5) 7_555 9_555
Ce Ce Mg3 55.28(5) 7_555 12_555
Ce Ce Mg4 135.00(8) 7_555 145_544
Ce Ce Ce 90.00(5) 9_555 11_555
Ce Ce Mg1 52.94(13) 9_555 1_555
Ce Ce Mg1 112.67(18) 9_555 2_555
Ce Ce Mg1 112.67(18) 9_555 27_555
Ce Ce Mg1 52.94(13) 9_555 28_555
Ce Ce Mg2 148.5(2) 9_555 145_544
Ce Ce Mg2 98.15(18) 9_555 146_555
Ce Ce Mg2 98.15(18) 9_555 171_554
Ce Ce Mg2 148.5(2) 9_555 172_545
Ce Ce Mg3 55.28(5) 9_555 5_555
Ce Ce Mg3 145.28(5) 9_555 7_555
Ce Ce Mg3 97.25(5) 9_555 9_555
Ce Ce Mg3 97.25(5) 9_555 12_555
Ce Ce Mg4 135.00(8) 9_555 145_544
Ce Ce Mg1 112.67(18) 11_555 1_555
Ce Ce Mg1 52.94(13) 11_555 2_555
Ce Ce Mg1 52.94(13) 11_555 27_555
Ce Ce Mg1 112.67(18) 11_555 28_555
Ce Ce Mg2 98.15(18) 11_555 145_544
Ce Ce Mg2 148.5(2) 11_555 146_555
Ce Ce Mg2 148.5(2) 11_555 171_554
Ce Ce Mg2 98.15(18) 11_555 172_545
Ce Ce Mg3 145.28(5) 11_555 5_555
Ce Ce Mg3 55.28(5) 11_555 7_555
Ce Ce Mg3 97.25(5) 11_555 9_555
Ce Ce Mg3 97.25(5) 11_555 12_555
Ce Ce Mg4 135.00(8) 11_555 145_544
Mg1 Ce Mg1 162.3(3) 1_555 2_555
Mg1 Ce Mg1 88.6(2) 1_555 27_555
Mg1 Ce Mg1 88.6(2) 1_555 28_555
Mg1 Ce Mg2 144.1(3) 1_555 145_544
Mg1 Ce Mg2 53.52(18) 1_555 146_555
Mg1 Ce Mg2 96.2(2) 1_555 171_554
Mg1 Ce Mg2 96.2(2) 1_555 172_545
Mg1 Ce Mg3 48.69(12) 1_555 5_555
Mg1 Ce Mg3 135.64(20) 1_555 7_555
Mg1 Ce Mg3 48.69(12) 1_555 9_555
Mg1 Ce Mg3 135.64(20) 1_555 12_555
Mg1 Ce Mg4 98.83(17) 1_555 145_544
Mg1 Ce Ge 81.17(17) 1_555 1_555
Mg1 Ce Mg1 88.6(2) 2_555 27_555
Mg1 Ce Mg1 88.6(2) 2_555 28_555
Mg1 Ce Mg2 53.52(18) 2_555 145_544
Mg1 Ce Mg2 144.1(3) 2_555 146_555
Mg1 Ce Mg2 96.2(2) 2_555 171_554
Mg1 Ce Mg2 96.2(2) 2_555 172_545
Mg1 Ce Mg3 135.64(20) 2_555 5_555
Mg1 Ce Mg3 48.69(12) 2_555 7_555
Mg1 Ce Mg3 135.64(20) 2_555 9_555
Mg1 Ce Mg3 48.69(12) 2_555 12_555
Mg1 Ce Mg4 98.83(17) 2_555 145_544
Mg1 Ce Ge 81.17(17) 2_555 1_555
Mg1 Ce Mg1 162.3(3) 27_555 28_555
Mg1 Ce Mg2 96.2(2) 27_555 145_544
Mg1 Ce Mg2 96.2(2) 27_555 146_555
Mg1 Ce Mg2 144.1(3) 27_555 171_554
Mg1 Ce Mg2 53.52(18) 27_555 172_545
Mg1 Ce Mg3 135.64(20) 27_555 5_555
Mg1 Ce Mg3 48.69(12) 27_555 7_555
Mg1 Ce Mg3 48.69(12) 27_555 9_555
Mg1 Ce Mg3 135.64(20) 27_555 12_555
Mg1 Ce Mg4 98.83(17) 27_555 145_544
Mg1 Ce Ge 81.17(17) 27_555 1_555
Mg1 Ce Mg2 96.2(2) 28_555 145_544
Mg1 Ce Mg2 96.2(2) 28_555 146_555
Mg1 Ce Mg2 53.52(18) 28_555 171_554
Mg1 Ce Mg2 144.1(3) 28_555 172_545
Mg1 Ce Mg3 48.69(12) 28_555 5_555
Mg1 Ce Mg3 135.64(20) 28_555 7_555
Mg1 Ce Mg3 135.64(20) 28_555 9_555
Mg1 Ce Mg3 48.69(12) 28_555 12_555
Mg1 Ce Mg4 98.83(17) 28_555 145_544
Mg1 Ce Ge 81.17(17) 28_555 1_555
Mg2 Ce Mg2 90.6(2) 145_544 146_555
Mg2 Ce Mg2 60.36(19) 145_544 171_554
Mg2 Ce Mg2 60.36(19) 145_544 172_545
Mg2 Ce Mg3 111.67(18) 145_544 5_555
Mg2 Ce Mg3 51.68(13) 145_544 7_555
Mg2 Ce Mg3 111.67(18) 145_544 9_555
Mg2 Ce Mg3 51.68(13) 145_544 12_555
Mg2 Ce Mg4 45.31(12) 145_544 145_544
Mg2 Ce Ge 134.7(2) 145_544 1_555
Mg2 Ce Mg2 60.36(19) 146_555 171_554
Mg2 Ce Mg2 60.36(19) 146_555 172_545
Mg2 Ce Mg3 51.68(13) 146_555 5_555
Mg2 Ce Mg3 111.67(18) 146_555 7_555
Mg2 Ce Mg3 51.68(13) 146_555 9_555
Mg2 Ce Mg3 111.67(18) 146_555 12_555
Mg2 Ce Mg4 45.31(12) 146_555 145_544
Mg2 Ce Ge 134.7(2) 146_555 1_555
Mg2 Ce Mg2 90.6(2) 171_554 172_545
Mg2 Ce Mg3 51.68(13) 171_554 5_555
Mg2 Ce Mg3 111.67(18) 171_554 7_555
Mg2 Ce Mg3 111.67(18) 171_554 9_555
Mg2 Ce Mg3 51.68(13) 171_554 12_555
Mg2 Ce Mg4 45.31(12) 171_554 145_544
Mg2 Ce Ge 134.7(2) 171_554 1_555
Mg2 Ce Mg3 111.67(18) 172_545 5_555
Mg2 Ce Mg3 51.68(13) 172_545 7_555
Mg2 Ce Mg3 51.68(13) 172_545 9_555
Mg2 Ce Mg3 111.67(18) 172_545 12_555
Mg2 Ce Mg4 45.31(12) 172_545 145_544
Mg2 Ce Ge 134.7(2) 172_545 1_555
Mg3 Ce Mg3 159.450(10) 5_555 7_555
Mg3 Ce Mg3 88.177(10) 5_555 9_555
Mg3 Ce Mg3 88.177(10) 5_555 12_555
Mg3 Ce Mg4 79.73(4) 5_555 145_544
Mg3 Ce Ge 100.28(5) 5_555 1_555
Mg3 Ce Mg3 88.177(10) 7_555 9_555
Mg3 Ce Mg3 88.177(10) 7_555 12_555
Mg3 Ce Mg4 79.73(4) 7_555 145_544
Mg3 Ce Ge 100.28(5) 7_555 1_555
Mg3 Ce Mg3 159.450(10) 9_555 12_555
Mg3 Ce Mg4 79.73(4) 9_555 145_544
Mg3 Ce Ge 100.28(5) 9_555 1_555
Mg3 Ce Mg4 79.73(4) 12_555 145_544
Mg3 Ce Ge 100.28(5) 12_555 1_555
Mg4 Ce Ge 180.00(6) 145_544 1_555
Ce Mg1 Ce 74.12(15) 1_555 5_555
Ce Mg1 Ce 74.12(15) 1_555 9_555
Ce Mg1 Mg1 112.7(2) 1_555 52_555
Ce Mg1 Mg1 112.7(2) 1_555 99_555
Ce Mg1 Mg1 171.2(3) 1_555 146_555
Ce Mg1 Mg2 123.9(3) 1_555 52_555
Ce Mg1 Mg2 123.9(3) 1_555 99_555
Ce Mg1 Mg2 64.3(2) 1_555 146_555
Ce Mg1 Mg3 133.55(15) 1_555 1_555
Ce Mg1 Mg3 69.22(15) 1_555 5_555
Ce Mg1 Mg3 69.22(15) 1_555 9_555
Ce Mg1 Ce 74.12(14) 5_555 9_555
Ce Mg1 Mg1 171.2(3) 5_555 52_555
Ce Mg1 Mg1 112.7(2) 5_555 99_555
Ce Mg1 Mg1 112.7(2) 5_555 146_555
Ce Mg1 Mg2 64.3(2) 5_555 52_555
Ce Mg1 Mg2 123.9(3) 5_555 99_555
Ce Mg1 Mg2 123.9(3) 5_555 146_555
Ce Mg1 Mg3 69.22(15) 5_555 1_555
Ce Mg1 Mg3 133.55(16) 5_555 5_555
Ce Mg1 Mg3 69.22(16) 5_555 9_555
Ce Mg1 Mg1 112.7(2) 9_555 52_555
Ce Mg1 Mg1 171.2(3) 9_555 99_555
Ce Mg1 Mg1 112.7(2) 9_555 146_555
Ce Mg1 Mg2 123.9(3) 9_555 52_555
Ce Mg1 Mg2 64.3(2) 9_555 99_555
Ce Mg1 Mg2 123.9(3) 9_555 146_555
Ce Mg1 Mg3 69.22(15) 9_555 1_555
Ce Mg1 Mg3 69.22(16) 9_555 5_555
Ce Mg1 Mg3 133.55(16) 9_555 9_555
Mg1 Mg1 Mg1 60.0(2) 52_555 99_555
Mg1 Mg1 Mg1 60.0(2) 52_555 146_555
Mg1 Mg1 Mg2 106.8(3) 52_555 52_555
Mg1 Mg1 Mg2 57.8(2) 52_555 99_555
Mg1 Mg1 Mg2 57.8(2) 52_555 146_555
Mg1 Mg1 Mg3 107.2(2) 52_555 1_555
Mg1 Mg1 Mg3 55.3(2) 52_555 5_555
Mg1 Mg1 Mg3 107.2(2) 52_555 9_555
Mg1 Mg1 Ge 144.7(2) 52_555 1_555
Mg1 Mg1 Mg1 60.0(2) 99_555 146_555
Mg1 Mg1 Mg2 57.8(2) 99_555 52_555
Mg1 Mg1 Mg2 106.8(3) 99_555 99_555
Mg1 Mg1 Mg2 57.8(2) 99_555 146_555
Mg1 Mg1 Mg3 107.2(2) 99_555 1_555
Mg1 Mg1 Mg3 107.2(2) 99_555 5_555
Mg1 Mg1 Mg3 55.3(2) 99_555 9_555
Mg1 Mg1 Ge 144.7(2) 99_555 1_555
Mg1 Mg1 Mg2 57.8(2) 146_555 52_555
Mg1 Mg1 Mg2 57.8(2) 146_555 99_555
Mg1 Mg1 Mg2 106.8(3) 146_555 146_555
Mg1 Mg1 Mg3 55.3(2) 146_555 1_555
Mg1 Mg1 Mg3 107.2(2) 146_555 5_555
Mg1 Mg1 Mg3 107.2(2) 146_555 9_555
Mg1 Mg1 Ge 144.7(2) 146_555 1_555
Mg2 Mg1 Mg2 110.5(3) 52_555 99_555
Mg2 Mg1 Mg2 110.5(3) 52_555 146_555
Mg2 Mg1 Mg3 61.9(2) 52_555 1_555
Mg2 Mg1 Mg3 162.1(3) 52_555 5_555
Mg2 Mg1 Mg3 61.9(2) 52_555 9_555
Mg2 Mg1 Ge 108.4(2) 52_555 1_555
Mg2 Mg1 Mg2 110.5(3) 99_555 146_555
Mg2 Mg1 Mg3 61.9(2) 99_555 1_555
Mg2 Mg1 Mg3 61.9(2) 99_555 5_555
Mg2 Mg1 Mg3 162.1(3) 99_555 9_555
Mg2 Mg1 Ge 108.4(2) 99_555 1_555
Mg2 Mg1 Mg3 162.1(3) 146_555 1_555
Mg2 Mg1 Mg3 61.9(2) 146_555 5_555
Mg2 Mg1 Mg3 61.9(2) 146_555 9_555
Mg2 Mg1 Ge 108.4(2) 146_555 1_555
Mg3 Mg1 Mg3 119.99(16) 1_555 5_555
Mg3 Mg1 Mg3 119.99(16) 1_555 9_555
Mg3 Mg1 Ge 89.45(14) 1_555 1_555
Mg3 Mg1 Mg3 119.99(16) 5_555 9_555
Mg3 Mg1 Ge 89.45(14) 5_555 1_555
Mg3 Mg1 Ge 89.45(14) 9_555 1_555
Ce Mg2 Ce 117.02(14) 53_555 105_555
Ce Mg2 Ce 117.02(15) 53_555 145_555
Ce Mg2 Mg1 62.1(2) 53_555 52_555
Ce Mg2 Mg1 116.1(2) 53_555 99_555
Ce Mg2 Mg1 116.1(3) 53_555 146_555
Ce Mg2 Mg2 59.82(19) 53_555 26_655
Ce Mg2 Mg2 59.82(19) 53_555 27_565
Ce Mg2 Mg2 134.7(2) 53_555 28_556
Ce Mg2 Mg3 66.34(14) 53_555 52_555
Ce Mg2 Mg3 66.34(15) 53_555 59_555
Ce Mg2 Mg3 169.76(15) 53_555 104_555
Ce Mg2 Mg4 79.96(14) 53_555 1_555
Ce Mg2 Ce 117.02(15) 105_555 145_555
Ce Mg2 Mg1 116.1(2) 105_555 52_555
Ce Mg2 Mg1 62.1(2) 105_555 99_555
Ce Mg2 Mg1 116.1(3) 105_555 146_555
Ce Mg2 Mg2 59.82(19) 105_555 26_655
Ce Mg2 Mg2 134.7(2) 105_555 27_565
Ce Mg2 Mg2 59.82(19) 105_555 28_556
Ce Mg2 Mg3 66.34(14) 105_555 52_555
Ce Mg2 Mg3 169.76(15) 105_555 59_555
Ce Mg2 Mg3 66.34(15) 105_555 104_555
Ce Mg2 Mg4 79.96(14) 105_555 1_555
Ce Mg2 Mg1 116.1(2) 145_555 52_555
Ce Mg2 Mg1 116.1(2) 145_555 99_555
Ce Mg2 Mg1 62.1(2) 145_555 146_555
Ce Mg2 Mg2 134.7(2) 145_555 26_655
Ce Mg2 Mg2 59.82(19) 145_555 27_565
Ce Mg2 Mg2 59.82(19) 145_555 28_556
Ce Mg2 Mg3 169.76(15) 145_555 52_555
Ce Mg2 Mg3 66.34(14) 145_555 59_555
Ce Mg2 Mg3 66.34(14) 145_555 104_555
Ce Mg2 Mg4 79.96(16) 145_555 1_555
Mg1 Mg2 Mg1 64.3(3) 52_555 99_555
Mg1 Mg2 Mg1 64.3(3) 52_555 146_555
Mg1 Mg2 Mg2 101.8(3) 52_555 26_655
Mg1 Mg2 Mg2 101.8(3) 52_555 27_565
Mg1 Mg2 Mg2 163.2(3) 52_555 28_556
Mg1 Mg2 Mg3 55.8(2) 52_555 52_555
Mg1 Mg2 Mg3 55.8(2) 52_555 59_555
Mg1 Mg2 Mg3 107.6(2) 52_555 104_555
Mg1 Mg2 Mg4 142.1(3) 52_555 1_555
Mg1 Mg2 Mg1 64.3(3) 99_555 146_555
Mg1 Mg2 Mg2 101.8(3) 99_555 26_655
Mg1 Mg2 Mg2 163.2(3) 99_555 27_565
Mg1 Mg2 Mg2 101.8(3) 99_555 28_556
Mg1 Mg2 Mg3 55.8(2) 99_555 52_555
Mg1 Mg2 Mg3 107.6(2) 99_555 59_555
Mg1 Mg2 Mg3 55.8(2) 99_555 104_555
Mg1 Mg2 Mg4 142.1(3) 99_555 1_555
Mg1 Mg2 Mg2 163.2(3) 146_555 26_655
Mg1 Mg2 Mg2 101.8(3) 146_555 27_565
Mg1 Mg2 Mg2 101.8(3) 146_555 28_556
Mg1 Mg2 Mg3 107.6(2) 146_555 52_555
Mg1 Mg2 Mg3 55.8(2) 146_555 59_555
Mg1 Mg2 Mg3 55.8(2) 146_555 104_555
Mg1 Mg2 Mg4 142.1(3) 146_555 1_555
Mg2 Mg2 Mg2 90.0(3) 26_655 27_565
Mg2 Mg2 Mg2 90.0(3) 26_655 28_556
Mg2 Mg2 Mg3 55.55(19) 26_655 52_555
Mg2 Mg2 Mg3 125.7(2) 26_655 59_555
Mg2 Mg2 Mg3 125.7(2) 26_655 104_555
Mg2 Mg2 Mg4 54.74(19) 26_655 1_555
Mg2 Mg2 Mg2 90.0(3) 27_565 28_556
Mg2 Mg2 Mg3 125.7(2) 27_565 52_555
Mg2 Mg2 Mg3 55.55(19) 27_565 59_555
Mg2 Mg2 Mg3 125.7(2) 27_565 104_555
Mg2 Mg2 Mg4 54.74(19) 27_565 1_555
Mg2 Mg2 Mg3 125.7(2) 28_556 52_555
Mg2 Mg2 Mg3 125.7(2) 28_556 59_555
Mg2 Mg2 Mg3 55.55(19) 28_556 104_555
Mg2 Mg2 Mg4 54.74(19) 28_556 1_555
Mg3 Mg2 Mg3 108.64(15) 52_555 59_555
Mg3 Mg2 Mg3 108.64(15) 52_555 104_555
Mg3 Mg2 Mg4 110.29(15) 52_555 1_555
Mg3 Mg2 Mg3 108.64(15) 59_555 104_555
Mg3 Mg2 Mg4 110.29(15) 59_555 1_555
Mg3 Mg2 Mg4 110.29(15) 104_555 1_555
Ce Mg3 Ce 69.45001 5_555 9_555
Ce Mg3 Ce 180.00000 5_555 151_555
Ce Mg3 Ce 110.55000 5_555 155_555
Ce Mg3 Mg1 62.09(16) 5_555 1_555
Ce Mg3 Mg1 62.09(16) 5_555 26_555
Ce Mg3 Mg1 117.9(2) 5_555 146_555
Ce Mg3 Mg1 117.9(2) 5_555 169_555
Ce Mg3 Mg2 61.98(15) 5_555 52_555
Ce Mg3 Mg2 61.98(15) 5_555 75_455
Ce Mg3 Mg2 118.02(20) 5_555 99_555
Ce Mg3 Mg2 118.02(20) 5_555 124_455
Ce Mg3 Ce 110.55000 9_555 151_555
Ce Mg3 Ce 180.00000 9_555 155_555
Ce Mg3 Mg1 62.09(16) 9_555 1_555
Ce Mg3 Mg1 62.09(16) 9_555 26_555
Ce Mg3 Mg1 117.9(2) 9_555 146_555
Ce Mg3 Mg1 117.9(2) 9_555 169_555
Ce Mg3 Mg2 118.02(20) 9_555 52_555
Ce Mg3 Mg2 118.02(20) 9_555 75_455
Ce Mg3 Mg2 61.98(15) 9_555 99_555
Ce Mg3 Mg2 61.98(15) 9_555 124_455
Ce Mg3 Ce 69.45001 151_555 155_555
Ce Mg3 Mg1 117.9(2) 151_555 1_555
Ce Mg3 Mg1 117.9(2) 151_555 26_555
Ce Mg3 Mg1 62.09(16) 151_555 146_555
Ce Mg3 Mg1 62.09(16) 151_555 169_555
Ce Mg3 Mg2 118.02(20) 151_555 52_555
Ce Mg3 Mg2 118.02(20) 151_555 75_455
Ce Mg3 Mg2 61.98(15) 151_555 99_555
Ce Mg3 Mg2 61.98(15) 151_555 124_455
Ce Mg3 Mg1 117.9(2) 155_555 1_555
Ce Mg3 Mg1 117.9(2) 155_555 26_555
Ce Mg3 Mg1 62.09(16) 155_555 146_555
Ce Mg3 Mg1 62.09(16) 155_555 169_555
Ce Mg3 Mg2 61.98(15) 155_555 52_555
Ce Mg3 Mg2 61.98(15) 155_555 75_455
Ce Mg3 Mg2 118.02(20) 155_555 99_555
Ce Mg3 Mg2 118.02(20) 155_555 124_455
Mg1 Mg3 Mg1 110.6(3) 1_555 26_555
Mg1 Mg3 Mg1 69.4(2) 1_555 146_555
Mg1 Mg3 Mg1 180.0(4) 1_555 169_555
Mg1 Mg3 Mg2 62.3(2) 1_555 52_555
Mg1 Mg3 Mg2 117.7(3) 1_555 75_455
Mg1 Mg3 Mg2 62.3(2) 1_555 99_555
Mg1 Mg3 Mg2 117.7(3) 1_555 124_455
Mg1 Mg3 Mg1 180.0(4) 26_555 146_555
Mg1 Mg3 Mg1 69.4(2) 26_555 169_555
Mg1 Mg3 Mg2 117.7(3) 26_555 52_555
Mg1 Mg3 Mg2 62.3(2) 26_555 75_455
Mg1 Mg3 Mg2 117.7(3) 26_555 99_555
Mg1 Mg3 Mg2 62.3(2) 26_555 124_455
Mg1 Mg3 Mg1 110.6(3) 146_555 169_555
Mg1 Mg3 Mg2 62.3(2) 146_555 52_555
Mg1 Mg3 Mg2 117.7(3) 146_555 75_455
Mg1 Mg3 Mg2 62.3(2) 146_555 99_555
Mg1 Mg3 Mg2 117.7(3) 146_555 124_455
Mg1 Mg3 Mg2 117.7(3) 169_555 52_555
Mg1 Mg3 Mg2 62.3(2) 169_555 75_455
Mg1 Mg3 Mg2 117.7(3) 169_555 99_555
Mg1 Mg3 Mg2 62.3(2) 169_555 124_455
Mg2 Mg3 Mg2 68.9(2) 52_555 75_455
Mg2 Mg3 Mg2 111.1(3) 52_555 99_555
Mg2 Mg3 Mg2 180.0(3) 52_555 124_455
Mg2 Mg3 Mg2 180.0(3) 75_455 99_555
Mg2 Mg3 Mg2 111.1(3) 75_455 124_455
Mg2 Mg3 Mg2 68.9(2) 99_555 124_455
Ce Mg4 Ce 180.00000 53_555 55_556
Ce Mg4 Ce 90.00001 53_555 105_555
Ce Mg4 Ce 90.00000 53_555 107_565
Ce Mg4 Ce 90.00(6) 53_555 145_555
Ce Mg4 Ce 90.00(6) 53_555 147_655
Ce Mg4 Mg2 54.74(14) 53_555 1_555
Ce Mg4 Mg2 125.26(20) 53_555 2_566
Ce Mg4 Mg2 125.26(20) 53_555 3_656
Ce Mg4 Mg2 54.74(14) 53_555 4_665
Ce Mg4 Mg2 125.26(20) 53_555 25_666
Ce Mg4 Mg2 54.74(14) 53_555 26_655
Ce Mg4 Mg2 54.74(14) 53_555 27_565
Ce Mg4 Mg2 125.26(20) 53_555 28_556
Ce Mg4 Ce 90.00000 55_556 105_555
Ce Mg4 Ce 90.00000 55_556 107_565
Ce Mg4 Ce 90.00(6) 55_556 145_555
Ce Mg4 Ce 90.00(6) 55_556 147_655
Ce Mg4 Mg2 125.26(20) 55_556 1_555
Ce Mg4 Mg2 54.74(14) 55_556 2_566
Ce Mg4 Mg2 54.74(14) 55_556 3_656
Ce Mg4 Mg2 125.26(20) 55_556 4_665
Ce Mg4 Mg2 54.74(14) 55_556 25_666
Ce Mg4 Mg2 125.26(20) 55_556 26_655
Ce Mg4 Mg2 125.26(20) 55_556 27_565
Ce Mg4 Mg2 54.74(14) 55_556 28_556
Ce Mg4 Ce 180.00000 105_555 107_565
Ce Mg4 Ce 90.00(6) 105_555 145_555
Ce Mg4 Ce 90.00(6) 105_555 147_655
Ce Mg4 Mg2 54.74(14) 105_555 1_555
Ce Mg4 Mg2 125.26(20) 105_555 2_566
Ce Mg4 Mg2 54.74(14) 105_555 3_656
Ce Mg4 Mg2 125.26(20) 105_555 4_665
Ce Mg4 Mg2 125.26(20) 105_555 25_666
Ce Mg4 Mg2 54.74(14) 105_555 26_655
Ce Mg4 Mg2 125.26(20) 105_555 27_565
Ce Mg4 Mg2 54.74(14) 105_555 28_556
Ce Mg4 Ce 90.00(6) 107_565 145_555
Ce Mg4 Ce 90.00(6) 107_565 147_655
Ce Mg4 Mg2 125.26(20) 107_565 1_555
Ce Mg4 Mg2 54.74(14) 107_565 2_566
Ce Mg4 Mg2 125.26(20) 107_565 3_656
Ce Mg4 Mg2 54.74(14) 107_565 4_665
Ce Mg4 Mg2 54.74(14) 107_565 25_666
Ce Mg4 Mg2 125.26(20) 107_565 26_655
Ce Mg4 Mg2 54.74(14) 107_565 27_565
Ce Mg4 Mg2 125.26(20) 107_565 28_556
Ce Mg4 Ce 180.00(11) 145_555 147_655
Ce Mg4 Mg2 54.74(15) 145_555 1_555
Ce Mg4 Mg2 54.74(15) 145_555 2_566
Ce Mg4 Mg2 125.3(2) 145_555 3_656
Ce Mg4 Mg2 125.3(2) 145_555 4_665
Ce Mg4 Mg2 125.3(2) 145_555 25_666
Ce Mg4 Mg2 125.3(2) 145_555 26_655
Ce Mg4 Mg2 54.74(15) 145_555 27_565
Ce Mg4 Mg2 54.74(15) 145_555 28_556
Ce Mg4 Mg2 125.3(2) 147_655 1_555
Ce Mg4 Mg2 125.3(2) 147_655 2_566
Ce Mg4 Mg2 54.74(15) 147_655 3_656
Ce Mg4 Mg2 54.74(15) 147_655 4_665
Ce Mg4 Mg2 54.74(15) 147_655 25_666
Ce Mg4 Mg2 54.74(15) 147_655 26_655
Ce Mg4 Mg2 125.3(2) 147_655 27_565
Ce Mg4 Mg2 125.3(2) 147_655 28_556
Mg2 Mg4 Mg2 109.5(3) 1_555 2_566
Mg2 Mg4 Mg2 109.5(3) 1_555 3_656
Mg2 Mg4 Mg2 109.5(3) 1_555 4_665
Mg2 Mg4 Mg2 180.0(3) 1_555 25_666
Mg2 Mg4 Mg2 70.5(2) 1_555 26_655
Mg2 Mg4 Mg2 70.5(2) 1_555 27_565
Mg2 Mg4 Mg2 70.5(2) 1_555 28_556
Mg2 Mg4 Mg2 109.5(3) 2_566 3_656
Mg2 Mg4 Mg2 109.5(3) 2_566 4_665
Mg2 Mg4 Mg2 70.5(2) 2_566 25_666
Mg2 Mg4 Mg2 180.0(3) 2_566 26_655
Mg2 Mg4 Mg2 70.5(2) 2_566 27_565
Mg2 Mg4 Mg2 70.5(2) 2_566 28_556
Mg2 Mg4 Mg2 109.5(3) 3_656 4_665
Mg2 Mg4 Mg2 70.5(2) 3_656 25_666
Mg2 Mg4 Mg2 70.5(2) 3_656 26_655
Mg2 Mg4 Mg2 180.0(3) 3_656 27_565
Mg2 Mg4 Mg2 70.5(2) 3_656 28_556
Mg2 Mg4 Mg2 70.5(2) 4_665 25_666
Mg2 Mg4 Mg2 70.5(2) 4_665 26_655
Mg2 Mg4 Mg2 70.5(2) 4_665 27_565
Mg2 Mg4 Mg2 180.0(3) 4_665 28_556
Mg2 Mg4 Mg2 109.5(3) 25_666 26_655
Mg2 Mg4 Mg2 109.5(3) 25_666 27_565
Mg2 Mg4 Mg2 109.5(3) 25_666 28_556
Mg2 Mg4 Mg2 109.5(3) 26_655 27_565
Mg2 Mg4 Mg2 109.5(3) 26_655 28_556
Mg2 Mg4 Mg2 109.5(3) 27_565 28_556
Ce Ge Ce 180.00(16) 1_555 3_555
Ce Ge Ce 90.00(9) 1_555 5_555
Ce Ge Ce 90.00(9) 1_555 7_555
Ce Ge Ce 90.00(9) 1_555 9_555
Ce Ge Ce 90.00(9) 1_555 11_555
Ce Ge Mg1 54.74(13) 1_555 1_555
Ce Ge Mg1 54.74(13) 1_555 2_555
Ce Ge Mg1 125.3(2) 1_555 3_555
Ce Ge Mg1 125.3(2) 1_555 4_555
Ce Ge Mg1 125.3(2) 1_555 25_555
Ce Ge Mg1 125.3(2) 1_555 26_555
Ce Ge Mg1 54.74(13) 1_555 27_555
Ce Ge Mg1 54.74(13) 1_555 28_555
Ce Ge Ce 90.00(9) 3_555 5_555
Ce Ge Ce 90.00(9) 3_555 7_555
Ce Ge Ce 90.00(9) 3_555 9_555
Ce Ge Ce 90.00(9) 3_555 11_555
Ce Ge Mg1 125.3(2) 3_555 1_555
Ce Ge Mg1 125.3(2) 3_555 2_555
Ce Ge Mg1 54.74(13) 3_555 3_555
Ce Ge Mg1 54.74(13) 3_555 4_555
Ce Ge Mg1 54.74(13) 3_555 25_555
Ce Ge Mg1 54.74(13) 3_555 26_555
Ce Ge Mg1 125.3(2) 3_555 27_555
Ce Ge Mg1 125.3(2) 3_555 28_555
Ce Ge Ce 180.00000 5_555 7_555
Ce Ge Ce 90.00001 5_555 9_555
Ce Ge Ce 90.00001 5_555 11_555
Ce Ge Mg1 54.74(12) 5_555 1_555
Ce Ge Mg1 125.26(19) 5_555 2_555
Ce Ge Mg1 125.26(19) 5_555 3_555
Ce Ge Mg1 54.74(12) 5_555 4_555
Ce Ge Mg1 125.26(19) 5_555 25_555
Ce Ge Mg1 54.74(12) 5_555 26_555
Ce Ge Mg1 54.74(12) 5_555 27_555
Ce Ge Mg1 125.26(19) 5_555 28_555
Ce Ge Ce 90.00001 7_555 9_555
Ce Ge Ce 90.00001 7_555 11_555
Ce Ge Mg1 125.26(19) 7_555 1_555
Ce Ge Mg1 54.74(12) 7_555 2_555
Ce Ge Mg1 54.74(12) 7_555 3_555
Ce Ge Mg1 125.26(19) 7_555 4_555
Ce Ge Mg1 54.74(12) 7_555 25_555
Ce Ge Mg1 125.26(19) 7_555 26_555
Ce Ge Mg1 125.26(19) 7_555 27_555
Ce Ge Mg1 54.74(12) 7_555 28_555
Ce Ge Ce 180.00000 9_555 11_555
Ce Ge Mg1 54.74(12) 9_555 1_555
Ce Ge Mg1 125.26(19) 9_555 2_555
Ce Ge Mg1 54.74(12) 9_555 3_555
Ce Ge Mg1 125.26(19) 9_555 4_555
Ce Ge Mg1 125.26(19) 9_555 25_555
Ce Ge Mg1 54.74(12) 9_555 26_555
Ce Ge Mg1 125.26(19) 9_555 27_555
Ce Ge Mg1 54.74(12) 9_555 28_555
Ce Ge Mg1 125.26(19) 11_555 1_555
Ce Ge Mg1 54.74(12) 11_555 2_555
Ce Ge Mg1 125.26(19) 11_555 3_555
Ce Ge Mg1 54.74(12) 11_555 4_555
Ce Ge Mg1 54.74(12) 11_555 25_555
Ce Ge Mg1 125.26(19) 11_555 26_555
Ce Ge Mg1 54.74(12) 11_555 27_555
Ce Ge Mg1 125.26(19) 11_555 28_555
Mg1 Ge Mg1 109.5(2) 1_555 2_555
Mg1 Ge Mg1 109.5(2) 1_555 3_555
Mg1 Ge Mg1 109.5(2) 1_555 4_555
Mg1 Ge Mg1 180.0(2) 1_555 25_555
Mg1 Ge Mg1 70.53(17) 1_555 26_555
Mg1 Ge Mg1 70.53(17) 1_555 27_555
Mg1 Ge Mg1 70.53(17) 1_555 28_555
Mg1 Ge Mg1 109.5(2) 2_555 3_555
Mg1 Ge Mg1 109.5(2) 2_555 4_555
Mg1 Ge Mg1 70.53(17) 2_555 25_555
Mg1 Ge Mg1 180.0(2) 2_555 26_555
Mg1 Ge Mg1 70.53(17) 2_555 27_555
Mg1 Ge Mg1 70.53(17) 2_555 28_555
Mg1 Ge Mg1 109.5(2) 3_555 4_555
Mg1 Ge Mg1 70.53(17) 3_555 25_555
Mg1 Ge Mg1 70.53(17) 3_555 26_555
Mg1 Ge Mg1 180.0(2) 3_555 27_555
Mg1 Ge Mg1 70.53(17) 3_555 28_555
Mg1 Ge Mg1 70.53(17) 4_555 25_555
Mg1 Ge Mg1 70.53(17) 4_555 26_555
Mg1 Ge Mg1 70.53(17) 4_555 27_555
Mg1 Ge Mg1 180.0(2) 4_555 28_555
Mg1 Ge Mg1 109.5(2) 25_555 26_555
Mg1 Ge Mg1 109.5(2) 25_555 27_555
Mg1 Ge Mg1 109.5(2) 25_555 28_555
Mg1 Ge Mg1 109.5(2) 26_555 27_555
Mg1 Ge Mg1 109.5(2) 26_555 28_555
Mg1 Ge Mg1 109.5(2) 27_555 28_555

loop_
_geom_bond_atom_site_label_1
_geom_bond_atom_site_label_2
_geom_bond_distance
_geom_bond_site_symmetry_2
Ce Ce 4.225(3) 5_555
Ce Ce 4.225(3) 7_555
Ce Ce 4.225(3) 9_555
Ce Ce 4.225(3) 11_555
Ce Mg1 3.506(6) 1_555
Ce Mg1 3.506(6) 2_555
Ce Mg1 3.506(6) 27_555
Ce Mg1 3.506(6) 28_555
Ce Mg2 3.575(6) 145_544
Ce Mg2 3.575(6) 146_555
Ce Mg2 3.575(6) 171_554
Ce Mg2 3.575(6) 172_545
Ce Mg3 3.7087(14) 5_555
Ce Mg3 3.7087(14) 7_555
Ce Mg3 3.7087(14) 9_555
Ce Mg3 3.7087(14) 12_555
Ce Mg4 4.311(3) 145_544
Ce Ge 2.988(3) 1_555
Mg1 Ce 3.506(6) 1_555
Mg1 Ce 3.506(6) 5_555
Mg1 Ce 3.506(6) 9_555
Mg1 Mg1 3.394(8) 52_555
Mg1 Mg1 3.394(8) 99_555
Mg1 Mg1 3.394(8) 146_555
Mg1 Mg2 3.189(8) 52_555
Mg1 Mg2 3.189(8) 99_555
Mg1 Mg2 3.189(8) 146_555
Mg1 Mg3 2.980(6) 1_555
Mg1 Mg3 2.980(6) 5_555
Mg1 Mg3 2.980(6) 9_555
Mg1 Ge 4.242(6) 1_555
Mg2 Ce 3.575(6) 53_555
Mg2 Ce 3.575(6) 105_555
Mg2 Ce 3.575(6) 145_555
Mg2 Mg1 3.189(8) 52_555
Mg2 Mg1 3.189(8) 99_555
Mg2 Mg1 3.189(8) 146_555
Mg2 Mg2 3.594(8) 26_655
Mg2 Mg2 3.594(8) 27_565
Mg2 Mg2 3.594(8) 28_556
Mg2 Mg3 3.177(6) 52_555
Mg2 Mg3 3.177(6) 59_555
Mg2 Mg3 3.177(6) 104_555
Mg2 Mg4 3.112(6) 1_555
Mg3 Ce 3.7087(14) 5_555
Mg3 Ce 3.7087(14) 9_555
Mg3 Ce 3.7087(14) 151_555
Mg3 Ce 3.7087(14) 155_555
Mg3 Mg1 2.980(6) 1_555
Mg3 Mg1 2.980(6) 26_555
Mg3 Mg1 2.980(6) 146_555
Mg3 Mg1 2.980(6) 169_555
Mg3 Mg2 3.177(6) 52_555
Mg3 Mg2 3.177(6) 75_455
Mg3 Mg2 3.177(6) 99_555
Mg3 Mg2 3.177(6) 124_455
Mg4 Ce 4.311(3) 53_555
Mg4 Ce 4.311(3) 55_556
Mg4 Ce 4.311(3) 105_555
Mg4 Ce 4.311(3) 107_565
Mg4 Ce 4.311(3) 145_555
Mg4 Ce 4.311(3) 147_655
Mg4 Mg2 3.112(6) 1_555
Mg4 Mg2 3.112(6) 2_566
Mg4 Mg2 3.112(6) 3_656
Mg4 Mg2 3.112(6) 4_665
Mg4 Mg2 3.112(6) 25_666
Mg4 Mg2 3.112(6) 26_655
Mg4 Mg2 3.112(6) 27_565
Mg4 Mg2 3.112(6) 28_556
Ge Ce 2.988(3) 1_555
Ge Ce 2.988(3) 3_555
Ge Ce 2.988(3) 5_555
Ge Ce 2.988(3) 7_555
Ge Ce 2.988(3) 9_555
Ge Ce 2.988(3) 11_555
Ge Mg1 4.242(6) 1_555
Ge Mg1 4.242(6) 2_555
Ge Mg1 4.242(6) 3_555
Ge Mg1 4.242(6) 4_555
Ge Mg1 4.242(6) 25_555
Ge Mg1 4.242(6) 26_555
Ge Mg1 4.242(6) 27_555
Ge Mg1 4.242(6) 28_555
